data_4333078
loop_
_publ_author_name
'Niemeyer, Mark'

_publ_section_title
;
 Reactions of Hypersilyl Potassium with Rare-Earth Metal
 Bis(Trimethylsilylamides):&#x00A0; Addition versus Peripheral
 Deprotonation
;
_journal_issue 22
_journal_name_full 'Inorganic Chemistry'
_journal_page_first 9085
_journal_page_last 9095
_journal_paper_doi 10.1021/ic0613659
_journal_volume 45
_journal_year 2006
_chemical_formula_sum 'C30 H65 K N3 Si6 Y'
_chemical_formula_weight 764.40
_chemical_name_systematic
; 
1-Trimethylsilyl-4-bis(bis(trimethylsilyl)amido-N)-2,2-dimethyl-3-
(bis(\h^6^benzene)-potassium)-1-aza-2-sila-4-yttra-cyclobutane
;
_space_group_IT_number 2
_symmetry_cell_setting triclinic
_symmetry_space_group_name_Hall '-P 1'
_symmetry_space_group_name_H-M 'P -1'
_atom_sites_solution_hydrogens geom
_atom_sites_solution_primary direct
_atom_sites_solution_secondary difmap
_audit_creation_method SHELXL-97
_cell_angle_alpha 82.05(3)
_cell_angle_beta 84.44(3)
_cell_angle_gamma 82.38(3)
_cell_formula_units_Z 2
_cell_length_a 9.950(4)
_cell_length_b 11.856(5)
_cell_length_c 19.285(6)
_cell_measurement_temperature 173(2)
_cell_volume 2226.1(15)
_computing_structure_refinement 'SHELXL-97 (Sheldrick, 1997)'
_computing_structure_solution 'SHELXS-97 (Sheldrick, 1990)'
_diffrn_ambient_temperature 173(2)
_diffrn_measured_fraction_theta_full 0.999
_diffrn_measured_fraction_theta_max 0.999
_diffrn_measurement_device_type 'Siemens P3'
_diffrn_radiation_monochromator graphite
_diffrn_radiation_source 'fine-focus sealed tube'
_diffrn_radiation_type MoK\a
_diffrn_radiation_wavelength 0.71073
_diffrn_reflns_av_R_equivalents 0.0461
_diffrn_reflns_av_sigmaI/netI 0.0574
_diffrn_reflns_limit_h_max 12
_diffrn_reflns_limit_h_min -7
_diffrn_reflns_limit_k_max 14
_diffrn_reflns_limit_k_min -14
_diffrn_reflns_limit_l_max 23
_diffrn_reflns_limit_l_min -23
_diffrn_reflns_number 9287
_diffrn_reflns_theta_full 26.00
_diffrn_reflns_theta_max 26.00
_diffrn_reflns_theta_min 1.75
_diffrn_standards_decay_% 2.5
_diffrn_standards_interval_count 298
_diffrn_standards_number 2
_exptl_absorpt_coefficient_mu 1.586
_exptl_absorpt_correction_T_max 0.854
_exptl_absorpt_correction_T_min 0.652
_exptl_absorpt_correction_type psi-scan
_exptl_crystal_colour colorless
_exptl_crystal_density_diffrn 1.140
_exptl_crystal_density_method 'not measured'
_exptl_crystal_description needle
_exptl_crystal_F_000 816
_exptl_crystal_size_max 0.55
_exptl_crystal_size_mid 0.15
_exptl_crystal_size_min 0.10
_refine_diff_density_max 0.366
_refine_diff_density_min -0.390
_refine_diff_density_rms 0.070
_refine_ls_extinction_method none
_refine_ls_goodness_of_fit_ref 1.175
_refine_ls_hydrogen_treatment mixed
_refine_ls_matrix_type full
_refine_ls_number_parameters 485
_refine_ls_number_reflns 8750
_refine_ls_number_restraints 19
_refine_ls_restrained_S_all 1.181
_refine_ls_R_factor_all 0.0847
_refine_ls_R_factor_gt 0.0507
_refine_ls_shift/su_max 0.003
_refine_ls_shift/su_mean 0.000
_refine_ls_structure_factor_coef Fsqd
_refine_ls_weighting_details 'calc w=1/[\s^2^(Fo^2^)+(0.0498P)^2^] where P=(Fo^2^+2Fc^2^)/3'
_refine_ls_weighting_scheme calc
_refine_ls_wR_factor_gt 0.1047
_refine_ls_wR_factor_ref 0.1188
_reflns_number_gt 6378
_reflns_number_total 8750
_reflns_threshold_expression >2sigma(I)
_cod_data_source_file ic0613659sup1.cif
_cod_data_source_block 3a
_cod_original_cell_volume 2226.1(14)
_cod_original_sg_symbol_H-M P-1
_cod_database_code 4333078

loop_
_symmetry_equiv_pos_as_xyz
'x, y, z'
'-x, -y, -z'

loop_
_atom_site_label
_atom_site_type_symbol
_atom_site_fract_x
_atom_site_fract_y
_atom_site_fract_z
_atom_site_U_iso_or_equiv
_atom_site_adp_type
_atom_site_occupancy
_atom_site_symmetry_multiplicity
_atom_site_calc_flag
_atom_site_refinement_flags
_atom_site_disorder_assembly
_atom_site_disorder_group
K K 0.13930(9) 1.24794(7) 0.21790(4) 0.0447(2) Uani 1 1 d . . .
Y Y 0.40640(4) 0.81623(3) 0.265501(18) 0.03374(11) Uani 1 1 d D . .
N1 N 0.5655(3) 0.9323(2) 0.23317(16) 0.0384(7) Uani 1 1 d . . .
N2 N 0.4065(3) 0.6928(2) 0.18400(15) 0.0312(6) Uani 1 1 d . A .
N3 N 0.3404(4) 0.7778(4) 0.3824(2) 0.0336(13) Uani 0.67 1 d PD A 1
N3A N 0.4110(6) 0.7686(9) 0.3830(3) 0.037(3) Uani 0.33 1 d PD A 2
Si1 Si 0.45721(10) 1.05846(8) 0.22963(6) 0.0359(2) Uani 1 1 d . . .
Si2 Si 0.73273(11) 0.90456(9) 0.20656(7) 0.0474(3) Uani 1 1 d . . .
Si3 Si 0.34495(10) 0.74121(9) 0.10399(5) 0.0358(2) Uani 1 1 d . . .
Si4 Si 0.45551(10) 0.55207(8) 0.21054(6) 0.0374(2) Uani 1 1 d . A .
Si5 Si 0.1732(2) 0.75119(16) 0.39631(10) 0.0367(4) Uani 0.67 1 d PD A 1
Si6 Si 0.4337(2) 0.78932(17) 0.45116(9) 0.0514(5) Uani 0.67 1 d PD A 1
Si5A Si 0.2436(6) 0.7588(3) 0.4070(2) 0.0426(9) Uani 0.33 1 d PD A 2
Si6A Si 0.5384(5) 0.7703(3) 0.43549(18) 0.0462(9) Uani 0.33 1 d PD A 2
C11 C 0.2879(4) 1.0101(3) 0.2397(2) 0.0357(8) Uani 1 1 d . . .
H11A H 0.240(4) 1.008(3) 0.200(2) 0.037(10) Uiso 1 1 d . . .
H11B H 0.235(4) 1.028(3) 0.278(2) 0.041(11) Uiso 1 1 d . . .
C12 C 0.4919(4) 1.1565(3) 0.1457(2) 0.0506(10) Uani 1 1 d . . .
H12A H 0.4242 1.2246 0.1438 0.074(3) Uiso 1 1 calc R A .
H12B H 0.4863 1.1158 0.1053 0.074(3) Uiso 1 1 calc R . .
H12C H 0.5830 1.1797 0.1444 0.074(3) Uiso 1 1 calc R . .
C13 C 0.4774(5) 1.1407(4) 0.3042(2) 0.0593(12) Uani 1 1 d . . .
H13A H 0.4231 1.2161 0.2976 0.074(3) Uiso 1 1 calc R A .
H13B H 0.5734 1.1507 0.3051 0.074(3) Uiso 1 1 calc R . .
H13C H 0.4461 1.0981 0.3488 0.074(3) Uiso 1 1 calc R . .
C21 C 0.8440(4) 0.9843(4) 0.2498(3) 0.0606(12) Uani 1 1 d . A .
H21A H 0.8354 0.9612 0.3007 0.074(3) Uiso 1 1 calc R . .
H21B H 0.8161 1.0669 0.2398 0.074(3) Uiso 1 1 calc R . .
H21C H 0.9388 0.9665 0.2317 0.074(3) Uiso 1 1 calc R . .
C22 C 0.7728(5) 0.9409(5) 0.1102(3) 0.0750(15) Uani 1 1 d . A .
H22A H 0.7196 0.8989 0.0846 0.121(5) Uiso 1 1 calc R . .
H22B H 0.8700 0.9193 0.0984 0.121(5) Uiso 1 1 calc R . .
H22C H 0.7499 1.0235 0.0969 0.121(5) Uiso 1 1 calc R . .
C23 C 0.7872(4) 0.7468(4) 0.2265(4) 0.0841(19) Uani 1 1 d . A .
H23A H 0.7786 0.7243 0.2774 0.121(5) Uiso 1 1 calc R . .
H23B H 0.8822 0.7293 0.2085 0.121(5) Uiso 1 1 calc R . .
H23C H 0.7294 0.7042 0.2040 0.121(5) Uiso 1 1 calc R . .
C31 C 0.4015(6) 0.8821(4) 0.0678(2) 0.0730(15) Uani 1 1 d . A .
H31A H 0.5005 0.8728 0.0576 0.121(5) Uiso 1 1 calc R . .
H31B H 0.3762 0.9363 0.1022 0.121(5) Uiso 1 1 calc R . .
H31C H 0.3577 0.9114 0.0244 0.121(5) Uiso 1 1 calc R . .
C32 C 0.3985(5) 0.6463(4) 0.0340(2) 0.0617(12) Uani 1 1 d . A .
H32A H 0.4973 0.6415 0.0236 0.074(3) Uiso 1 1 calc R . .
H32B H 0.3533 0.6781 -0.0086 0.074(3) Uiso 1 1 calc R . .
H32C H 0.3730 0.5694 0.0503 0.074(3) Uiso 1 1 calc R . .
C33 C 0.1548(4) 0.7605(6) 0.1109(3) 0.092(2) Uani 1 1 d . A .
H33A H 0.1208 0.8189 0.1417 0.121(5) Uiso 1 1 calc R . .
H33B H 0.1214 0.6876 0.1304 0.121(5) Uiso 1 1 calc R . .
H33C H 0.1224 0.7850 0.0641 0.121(5) Uiso 1 1 calc R . .
C41 C 0.3198(4) 0.4577(3) 0.2066(3) 0.0548(11) Uani 1 1 d . . .
H41A H 0.3503 0.3794 0.2273 0.074(3) Uiso 1 1 calc R A .
H41B H 0.3020 0.4574 0.1575 0.074(3) Uiso 1 1 calc R . .
H41C H 0.2362 0.4871 0.2329 0.074(3) Uiso 1 1 calc R . .
C42 C 0.4983(5) 0.5296(4) 0.3046(2) 0.0580(12) Uani 1 1 d . . .
H42A H 0.5276 0.4480 0.3185 0.074(3) Uiso 1 1 calc R A .
H42B H 0.4178 0.5545 0.3347 0.074(3) Uiso 1 1 calc R . .
H42C H 0.5719 0.5745 0.3096 0.074(3) Uiso 1 1 calc R . .
C43 C 0.6102(4) 0.4867(4) 0.1595(3) 0.0581(12) Uani 1 1 d . . .
H43A H 0.6394 0.4096 0.1827 0.074(3) Uiso 1 1 calc R A .
H43B H 0.6837 0.5347 0.1576 0.074(3) Uiso 1 1 calc R . .
H43C H 0.5880 0.4817 0.1117 0.074(3) Uiso 1 1 calc R . .
C51 C 0.1159(6) 0.7347(6) 0.3083(3) 0.0389(13) Uani 0.67 1 d PD A 1
H51A H 0.1276 0.8043 0.2756 0.074(3) Uiso 0.67 1 calc PR A 1
H51B H 0.0197 0.7224 0.3137 0.074(3) Uiso 0.67 1 calc PR A 1
H51C H 0.1705 0.6687 0.2899 0.074(3) Uiso 0.67 1 calc PR A 1
C52 C 0.1416(7) 0.6182(5) 0.4575(3) 0.0536(17) Uani 0.67 1 d PD A 1
H52A H 0.1982 0.5518 0.4407 0.074(3) Uiso 0.67 1 calc PR A 1
H52B H 0.0454 0.6071 0.4591 0.074(3) Uiso 0.67 1 calc PR A 1
H52C H 0.1646 0.6264 0.5047 0.074(3) Uiso 0.67 1 calc PR A 1
C53 C 0.0526(6) 0.8723(5) 0.4285(3) 0.0530(16) Uani 0.67 1 d PD A 1
H53A H 0.0778 0.8867 0.4741 0.121(5) Uiso 0.67 1 calc PR A 1
H53B H -0.0403 0.8517 0.4335 0.121(5) Uiso 0.67 1 calc PR A 1
H53C H 0.0576 0.9416 0.3946 0.121(5) Uiso 0.67 1 calc PR A 1
C61 C 0.3575(8) 0.9107(7) 0.5012(4) 0.091(3) Uani 0.67 1 d PD A 1
H61A H 0.3380 0.9804 0.4682 0.121(5) Uiso 0.67 1 calc PR A 1
H61B H 0.4218 0.9240 0.5338 0.121(5) Uiso 0.67 1 calc PR A 1
H61C H 0.2729 0.8911 0.5278 0.121(5) Uiso 0.67 1 calc PR A 1
C62 C 0.6124(6) 0.8146(7) 0.4170(4) 0.066(2) Uani 0.67 1 d PD A 1
H62A H 0.6575 0.7475 0.3958 0.121(5) Uiso 0.67 1 calc PR A 1
H62B H 0.6630 0.8271 0.4558 0.121(5) Uiso 0.67 1 calc PR A 1
H62C H 0.6097 0.8824 0.3815 0.121(5) Uiso 0.67 1 calc PR A 1
C63 C 0.4509(13) 0.6595(8) 0.5189(5) 0.135(5) Uani 0.67 1 d PD A 1
H63A H 0.3606 0.6445 0.5404 0.121(5) Uiso 0.67 1 calc PR A 1
H63B H 0.5071 0.6733 0.5553 0.121(5) Uiso 0.67 1 calc PR A 1
H63C H 0.4941 0.5931 0.4966 0.121(5) Uiso 0.67 1 calc PR A 1
C51A C 0.1497(15) 0.7510(14) 0.3275(7) 0.051(4) Uiso 0.33 1 d PD A 2
H51D H 0.1619 0.8184 0.2929 0.121(5) Uiso 0.33 1 calc PR A 2
H51E H 0.0527 0.7494 0.3417 0.121(5) Uiso 0.33 1 calc PR A 2
H51F H 0.1859 0.6812 0.3067 0.121(5) Uiso 0.33 1 calc PR A 2
C52A C 0.2109(15) 0.6246(11) 0.4680(8) 0.060(4) Uiso 0.33 1 d PD A 2
H52D H 0.2512 0.5570 0.4460 0.121(5) Uiso 0.33 1 calc PR A 2
H52E H 0.1127 0.6227 0.4776 0.121(5) Uiso 0.33 1 calc PR A 2
H52F H 0.2521 0.6246 0.5122 0.121(5) Uiso 0.33 1 calc PR A 2
C53A C 0.1548(15) 0.8881(11) 0.4472(8) 0.070(4) Uiso 0.33 1 d PD A 2
H53D H 0.2053 0.9020 0.4858 0.121(5) Uiso 0.33 1 calc PR A 2
H53E H 0.0623 0.8740 0.4653 0.121(5) Uiso 0.33 1 calc PR A 2
H53F H 0.1508 0.9554 0.4114 0.121(5) Uiso 0.33 1 calc PR A 2
C61A C 0.6890(14) 0.6664(13) 0.4156(9) 0.086(5) Uiso 0.33 1 d PD A 2
H61D H 0.6595 0.5918 0.4121 0.121(5) Uiso 0.33 1 calc PR A 2
H61E H 0.7506 0.6580 0.4531 0.121(5) Uiso 0.33 1 calc PR A 2
H61F H 0.7366 0.6944 0.3709 0.121(5) Uiso 0.33 1 calc PR A 2
C62A C 0.6063(16) 0.9104(11) 0.4258(9) 0.073(4) Uiso 0.33 1 d PD A 2
H62D H 0.6466 0.9277 0.3777 0.121(5) Uiso 0.33 1 calc PR A 2
H62E H 0.6759 0.9069 0.4589 0.121(5) Uiso 0.33 1 calc PR A 2
H62F H 0.5322 0.9707 0.4356 0.121(5) Uiso 0.33 1 calc PR A 2
C63A C 0.485(2) 0.7332(17) 0.5298(6) 0.090(6) Uiso 0.33 1 d PD A 2
H63D H 0.4083 0.7887 0.5438 0.121(5) Uiso 0.33 1 calc PR A 2
H63E H 0.5609 0.7352 0.5580 0.121(5) Uiso 0.33 1 calc PR A 2
H63F H 0.4564 0.6560 0.5374 0.121(5) Uiso 0.33 1 calc PR A 2
C71 C 0.0127(6) 1.4209(4) 0.3400(3) 0.0743(16) Uani 1 1 d . . .
H71A H 0.0347 1.4975 0.3330 0.111(7) Uiso 1 1 calc R . .
C72 C 0.0977(6) 1.3345(6) 0.3755(3) 0.0779(16) Uani 1 1 d . . .
H72A H 0.1782 1.3514 0.3926 0.111(7) Uiso 1 1 calc R . .
C73 C 0.0646(7) 1.2246(5) 0.3857(3) 0.0772(16) Uani 1 1 d . . .
H73A H 0.1210 1.1644 0.4103 0.111(7) Uiso 1 1 calc R . .
C74 C -0.0514(7) 1.2032(5) 0.3597(3) 0.0786(17) Uani 1 1 d . . .
H74A H -0.0748 1.1271 0.3661 0.111(7) Uiso 1 1 calc R . .
C75 C -0.1333(6) 1.2884(6) 0.3251(3) 0.0827(17) Uani 1 1 d . . .
H75A H -0.2136 1.2719 0.3076 0.111(7) Uiso 1 1 calc R . .
C76 C -0.1009(6) 1.3966(5) 0.3154(3) 0.0781(16) Uani 1 1 d . . .
H76A H -0.1587 1.4562 0.2911 0.111(7) Uiso 1 1 calc R . .
C81 C 0.1869(8) 1.286(2) 0.0407(7) 0.061(5) Uani 0.50 1 d PG . 1
H81A H 0.2772 1.2865 0.0196 0.111(7) Uiso 0.50 1 calc PR . 1
C82 C 0.129(2) 1.1843(13) 0.0554(6) 0.060(5) Uani 0.50 1 d PG . 1
H82A H 0.1802 1.1146 0.0443 0.111(7) Uiso 0.50 1 calc PR . 1
C83 C -0.003(2) 1.1842(10) 0.0863(8) 0.074(6) Uani 0.50 1 d PG . 1
H83A H -0.0422 1.1144 0.0963 0.111(7) Uiso 0.50 1 calc PR . 1
C84 C -0.0773(8) 1.2862(18) 0.1026(8) 0.062(5) Uani 0.50 1 d PG . 1
H84A H -0.1676 1.2861 0.1237 0.111(7) Uiso 0.50 1 calc PR . 1
C85 C -0.0197(19) 1.3883(10) 0.0879(9) 0.054(4) Uani 0.50 1 d PG . 1
H85A H -0.0707 1.4580 0.0990 0.111(7) Uiso 0.50 1 calc PR . 1
C86 C 0.112(2) 1.3884(13) 0.0570(9) 0.055(4) Uani 0.50 1 d PG . 1
H86A H 0.1517 1.4582 0.0469 0.111(7) Uiso 0.50 1 calc PR . 1
C81A C 0.1781(13) 1.3364(17) 0.0489(6) 0.047(4) Uani 0.50 1 d PG . 2
H81B H 0.2601 1.3688 0.0341 0.111(7) Uiso 0.50 1 calc PR . 2
C82A C 0.1746(12) 1.2194(15) 0.0499(8) 0.059(5) Uani 0.50 1 d PG . 2
H82B H 0.2542 1.1718 0.0358 0.111(7) Uiso 0.50 1 calc PR . 2
C83A C 0.055(2) 1.1720(8) 0.0715(10) 0.065(6) Uani 0.50 1 d PG . 2
H83B H 0.0522 1.0920 0.0722 0.111(7) Uiso 0.50 1 calc PR . 2
C84A C -0.0620(13) 1.242(2) 0.0921(10) 0.079(7) Uani 0.50 1 d PG . 2
H84B H -0.1440 1.2093 0.1069 0.111(7) Uiso 0.50 1 calc PR . 2
C85A C -0.0585(13) 1.3587(19) 0.0911(10) 0.065(5) Uani 0.50 1 d PG . 2
H85B H -0.1381 1.4064 0.1052 0.111(7) Uiso 0.50 1 calc PR . 2
C86A C 0.062(2) 1.4061(7) 0.0695(9) 0.057(4) Uani 0.50 1 d PG . 2
H86B H 0.0639 1.4861 0.0688 0.111(7) Uiso 0.50 1 calc PR . 2

loop_
_atom_site_aniso_label
_atom_site_aniso_U_11
_atom_site_aniso_U_22
_atom_site_aniso_U_33
_atom_site_aniso_U_23
_atom_site_aniso_U_13
_atom_site_aniso_U_12
K 0.0555(5) 0.0357(5) 0.0398(5) -0.0030(4) -0.0026(4) 0.0031(4)
Y 0.0485(2) 0.02379(18) 0.02920(19) -0.00414(13) -0.00850(15) -0.00052(14)
N1 0.0409(16) 0.0292(16) 0.0474(19) -0.0126(14) -0.0102(14) 0.0001(13)
N2 0.0355(15) 0.0271(15) 0.0306(16) -0.0059(12) 0.0004(12) -0.0029(12)
N3 0.042(4) 0.029(3) 0.029(3) 0.000(2) -0.017(3) 0.005(3)
N3A 0.057(8) 0.028(5) 0.026(5) -0.004(4) -0.023(5) 0.012(6)
Si1 0.0423(5) 0.0263(5) 0.0402(6) -0.0065(4) -0.0076(5) -0.0018(4)
Si2 0.0369(5) 0.0373(6) 0.0714(8) -0.0161(6) -0.0127(5) -0.0015(5)
Si3 0.0389(5) 0.0406(6) 0.0288(5) -0.0098(4) -0.0027(4) -0.0022(4)
Si4 0.0408(5) 0.0271(5) 0.0431(6) -0.0072(4) -0.0004(5) 0.0007(4)
Si5 0.0443(11) 0.0355(9) 0.0300(10) -0.0034(7) -0.0023(9) -0.0049(9)
Si6 0.0664(13) 0.0594(12) 0.0305(9) 0.0068(8) -0.0166(9) -0.0189(10)
Si5A 0.063(3) 0.035(2) 0.027(2) -0.0021(15) 0.008(2) -0.003(2)
Si6A 0.072(3) 0.041(2) 0.0268(18) -0.0053(15) -0.014(2) -0.002(2)
C11 0.041(2) 0.031(2) 0.033(2) -0.0038(16) 0.0018(18) -0.0002(16)
C12 0.054(2) 0.036(2) 0.059(3) -0.0003(19) 0.005(2) -0.0061(19)
C13 0.077(3) 0.041(2) 0.065(3) -0.026(2) -0.024(2) 0.006(2)
C21 0.057(3) 0.053(3) 0.077(3) -0.005(2) -0.028(2) -0.009(2)
C22 0.048(3) 0.110(4) 0.072(4) -0.039(3) 0.001(2) -0.003(3)
C23 0.039(2) 0.043(3) 0.167(6) -0.020(3) 0.002(3) 0.005(2)
C31 0.133(5) 0.043(3) 0.045(3) 0.006(2) -0.024(3) -0.015(3)
C32 0.091(3) 0.055(3) 0.040(2) -0.016(2) 0.002(2) -0.011(3)
C33 0.043(3) 0.173(6) 0.052(3) -0.013(4) -0.010(2) 0.015(3)
C41 0.057(2) 0.033(2) 0.075(3) -0.009(2) 0.005(2) -0.0104(19)
C42 0.073(3) 0.040(2) 0.056(3) 0.003(2) -0.016(2) 0.011(2)
C43 0.052(2) 0.048(3) 0.071(3) -0.017(2) 0.004(2) 0.010(2)
C51 0.041(3) 0.045(4) 0.033(3) -0.008(3) -0.004(3) -0.007(3)
C52 0.064(4) 0.056(4) 0.037(4) 0.011(3) -0.004(3) -0.011(4)
C53 0.059(4) 0.055(4) 0.042(4) -0.013(3) 0.010(3) 0.003(3)
C61 0.084(5) 0.139(8) 0.068(5) -0.066(6) 0.014(4) -0.046(5)
C62 0.056(5) 0.085(6) 0.064(5) -0.020(5) -0.024(4) -0.004(4)
C63 0.165(10) 0.154(10) 0.092(7) 0.079(7) -0.088(8) -0.077(9)
C71 0.100(4) 0.045(3) 0.077(4) -0.020(3) 0.033(3) -0.023(3)
C72 0.074(3) 0.111(5) 0.060(3) -0.045(3) 0.006(3) -0.025(3)
C73 0.113(5) 0.071(4) 0.040(3) -0.007(3) 0.001(3) 0.014(3)
C74 0.111(5) 0.058(3) 0.067(4) -0.017(3) 0.033(3) -0.028(3)
C75 0.066(3) 0.099(5) 0.087(4) -0.032(4) 0.013(3) -0.017(3)
C76 0.077(4) 0.065(4) 0.082(4) -0.013(3) 0.012(3) 0.015(3)
C81 0.057(7) 0.073(14) 0.050(8) -0.022(11) -0.001(5) 0.018(9)
C82 0.071(14) 0.067(10) 0.047(7) -0.016(7) -0.017(10) -0.011(8)
C83 0.052(13) 0.118(15) 0.053(9) -0.014(8) -0.003(10) -0.008(10)
C84 0.042(7) 0.084(12) 0.063(10) -0.009(10) -0.015(6) -0.015(8)
C85 0.014(8) 0.069(8) 0.076(9) -0.002(7) -0.018(8) 0.013(7)
C86 0.030(9) 0.066(10) 0.058(9) 0.018(8) -0.001(8) 0.005(7)
C81A 0.046(9) 0.056(10) 0.036(6) -0.015(7) 0.016(5) 0.000(7)
C82A 0.063(9) 0.063(12) 0.062(10) -0.038(10) -0.014(8) -0.014(8)
C83A 0.058(13) 0.077(9) 0.066(15) 0.001(8) -0.018(11) -0.027(9)
C84A 0.064(13) 0.120(18) 0.060(10) -0.008(14) -0.004(9) -0.039(13)
C85A 0.021(7) 0.102(15) 0.070(8) 0.003(10) -0.008(7) -0.012(8)
C86A 0.023(9) 0.077(8) 0.057(10) 0.007(6) -0.006(8) 0.029(8)

loop_
_atom_type_symbol
_atom_type_description
_atom_type_scat_dispersion_real
_atom_type_scat_dispersion_imag
_atom_type_scat_source
C C 0.0033 0.0016 'International Tables Vol C Tables 4.2.6.8 and 6.1.1.4'
H H 0.0000 0.0000 'International Tables Vol C Tables 4.2.6.8 and 6.1.1.4'
N N 0.0061 0.0033 'International Tables Vol C Tables 4.2.6.8 and 6.1.1.4'
Si Si 0.0817 0.0704 'International Tables Vol C Tables 4.2.6.8 and 6.1.1.4'
K K 0.2009 0.2494 'International Tables Vol C Tables 4.2.6.8 and 6.1.1.4'
Y Y -2.7962 3.5667 'International Tables Vol C Tables 4.2.6.8 and 6.1.1.4'

loop_
_geom_angle_atom_site_label_1
_geom_angle_atom_site_label_2
_geom_angle_atom_site_label_3
_geom_angle
_geom_angle_site_symmetry_1
_geom_angle_site_symmetry_3
C11 K C84 114.8(4) . .
C11 K C74 92.00(14) . .
C84 K C74 101.4(2) . .
C11 K C41 116.79(11) . 1_565
C84 K C41 112.7(4) . 1_565
C74 K C41 116.49(14) . 1_565
C11 K C73 87.51(13) . .
C84 K C73 125.0(2) . .
C74 K C73 24.56(14) . .
C41 K C73 97.39(16) 1_565 .
C11 K C85 132.14(18) . .
C84 K C85 24.96(11) . .
C74 K C85 113.9(4) . .
C41 K C85 87.8(3) 1_565 .
C73 K C85 131.9(3) . .
C11 K C83 90.7(3) . .
C84 K C83 24.93(11) . .
C74 K C83 110.2(3) . .
C41 K C83 123.5(2) 1_565 .
C73 K C83 134.3(3) . .
C85 K C83 43.62(16) . .
C11 K C75 113.90(15) . .
C84 K C75 82.8(2) . .
C74 K C75 24.12(14) . .
C41 K C75 111.07(14) 1_565 .
C73 K C75 42.75(16) . .
C85 K C75 90.8(4) . .
C83 K C75 98.6(4) . .
C11 K C82A 85.9(3) . .
C84 K C82A 48.7(2) . .
C74 K C82A 143.9(3) . .
C41 K C82A 96.2(4) 1_565 .
C73 K C82A 166.4(4) . .
C85 K C82A 49.3(2) . .
C83 K C82A 34.07(19) . .
C75 K C82A 131.1(2) . .
C11 K C81A 106.6(4) . .
C84 K C81A 50.4(2) . .
C74 K C81A 150.7(3) . .
C41 K C81A 75.5(2) 1_565 .
C73 K C81A 165.8(4) . .
C85 K C81A 37.2(2) . .
C83 K C81A 48.8(2) . .
C75 K C81A 128.0(3) . .
C82A K C81A 24.43(9) . .
C11 K C83A 85.0(3) . .
C84 K C83A 33.5(2) . .
C74 K C83A 119.6(4) . .
C41 K C83A 118.3(3) 1_565 .
C73 K C83A 142.9(4) . .
C85 K C83A 47.4(3) . .
C83 K C83A 10.9(2) . .
C75 K C83A 109.4(4) . .
C82A K C83A 24.39(10) . .
C81A K C83A 42.92(13) . .
C11 K C86A 128.8(2) . .
C84 K C86A 37.8(3) . .
C74 K C86A 128.3(4) . .
C41 K C86A 76.0(3) 1_565 .
C73 K C86A 142.5(3) . .
C85 K C86A 15.6(2) . .
C83 K C86A 49.9(3) . .
C75 K C86A 104.5(4) . .
C82A K C86A 42.92(12) . .
C81A K C86A 24.38(9) . .
C83A K C86A 49.89(15) . .
N1 Y N3A 106.2(2) . .
N1 Y N3 118.63(13) . .
N3A Y N3 17.64(13) . .
N1 Y N2 110.14(11) . .
N3A Y N2 126.6(3) . .
N3 Y N2 125.03(14) . .
N1 Y C11 73.17(12) . .
N3A Y C11 109.8(3) . .
N3 Y C11 100.30(17) . .
N2 Y C11 117.29(12) . .
N1 Y Si1 35.32(8) . .
N3A Y Si1 108.5(3) . .
N3 Y Si1 110.68(13) . .
N2 Y Si1 123.84(8) . .
C11 Y Si1 38.24(9) . .
N1 Y Si5A 131.71(13) . .
N3A Y Si5A 32.88(11) . .
N3 Y Si5A 15.65(10) . .
N2 Y Si5A 116.46(11) . .
C11 Y Si5A 95.47(13) . .
Si1 Y Si5A 115.62(8) . .
N1 Y Si5 141.67(9) . .
N3A Y Si5 45.65(13) . .
N3 Y Si5 28.59(8) . .
N2 Y Si5 108.12(8) . .
C11 Y Si5 91.40(10) . .
Si1 Y Si5 118.51(5) . .
Si5A Y Si5 12.94(9) . .
N1 Y Si4 118.15(8) . .
N3A Y Si4 100.9(3) . .
N3 Y Si4 103.18(14) . .
N2 Y Si4 26.53(7) . .
C11 Y Si4 142.71(10) . .
Si1 Y Si4 144.98(3) . .
Si5A Y Si4 99.40(8) . .
Si5 Y Si4 95.56(5) . .
Si2 N1 Si1 131.47(19) . .
Si2 N1 Y 131.31(16) . .
Si1 N1 Y 96.39(14) . .
Si4 N2 Si3 122.95(17) . .
Si4 N2 Y 116.39(15) . .
Si3 N2 Y 120.40(14) . .
Si6 N3 Si5 121.4(3) . .
Si6 N3 Y 126.2(2) . .
Si5 N3 Y 111.95(16) . .
Si5A N3A Si6A 128.3(5) . .
Si5A N3A Y 100.9(2) . .
Si6A N3A Y 129.6(4) . .
N1 Si1 C11 103.32(16) . .
N1 Si1 C13 111.36(17) . .
C11 Si1 C13 109.8(2) . .
N1 Si1 C12 111.67(18) . .
C11 Si1 C12 114.13(19) . .
C13 Si1 C12 106.7(2) . .
N1 Si1 Y 48.29(11) . .
C11 Si1 Y 55.69(12) . .
C13 Si1 Y 117.60(16) . .
C12 Si1 Y 135.48(14) . .
N1 Si1 K 158.27(11) . .
C11 Si1 K 55.38(12) . .
C13 Si1 K 82.85(14) . .
C12 Si1 K 77.81(13) . .
Y Si1 K 110.98(5) . .
N1 Si2 C22 114.04(19) . .
N1 Si2 C21 112.99(19) . .
C22 Si2 C21 105.8(2) . .
N1 Si2 C23 108.97(19) . .
C22 Si2 C23 105.8(3) . .
C21 Si2 C23 108.9(2) . .
N2 Si3 C31 111.12(18) . .
N2 Si3 C32 115.45(18) . .
C31 Si3 C32 105.3(2) . .
N2 Si3 C33 111.24(19) . .
C31 Si3 C33 107.4(3) . .
C32 Si3 C33 105.9(3) . .
N2 Si4 C41 113.38(17) . .
N2 Si4 C42 110.94(17) . .
C41 Si4 C42 105.6(2) . .
N2 Si4 C43 115.04(18) . .
C41 Si4 C43 105.6(2) . .
C42 Si4 C43 105.6(2) . .
N2 Si4 Y 37.08(10) . .
C41 Si4 Y 125.88(14) . .
C42 Si4 Y 73.86(14) . .
C43 Si4 Y 127.17(15) . .
N3 Si5 C52 115.5(3) . .
N3 Si5 C53 114.4(3) . .
C52 Si5 C53 106.8(3) . .
N3 Si5 C51 107.0(2) . .
C52 Si5 C51 107.5(3) . .
C53 Si5 C51 105.0(3) . .
N3 Si5 Y 39.46(13) . .
C52 Si5 Y 134.9(2) . .
C53 Si5 Y 117.8(2) . .
C51 Si5 Y 68.2(2) . .
N3 Si6 C63 115.2(4) . .
N3 Si6 C61 111.9(3) . .
C63 Si6 C61 105.1(6) . .
N3 Si6 C62 109.8(3) . .
C63 Si6 C62 105.9(5) . .
C61 Si6 C62 108.5(4) . .
N3A Si5A C53A 112.9(7) . .
N3A Si5A C52A 113.9(6) . .
C53A Si5A C52A 109.1(8) . .
N3A Si5A C51A 110.4(6) . .
C53A Si5A C51A 105.6(8) . .
C52A Si5A C51A 104.4(8) . .
N3A Si5A Y 46.27(19) . .
C53A Si5A Y 114.5(5) . .
C52A Si5A Y 136.5(6) . .
C51A Si5A Y 65.6(5) . .
N3A Si6A C63A 112.2(7) . .
N3A Si6A C62A 113.5(7) . .
C63A Si6A C62A 107.5(9) . .
N3A Si6A C61A 112.5(7) . .
C63A Si6A C61A 106.2(9) . .
C62A Si6A C61A 104.3(8) . .
Si1 C11 Y 86.07(14) . .
Si1 C11 K 94.40(14) . .
Y C11 K 176.37(18) . .
C76 C71 C72 120.1(5) . .
C76 C71 K 77.7(3) . .
C72 C71 K 75.4(3) . .
C73 C72 C71 119.4(5) . .
C73 C72 K 74.6(3) . .
C71 C72 K 80.7(3) . .
C74 C73 C72 118.7(5) . .
C74 C73 K 76.3(3) . .
C72 C73 K 81.2(3) . .
C75 C74 C73 121.2(5) . .
C75 C74 K 81.0(3) . .
C73 C74 K 79.1(3) . .
C76 C75 C74 120.0(6) . .
C76 C75 K 82.0(3) . .
C74 C75 K 74.9(3) . .
C71 C76 C75 120.5(6) . .
C71 C76 K 79.3(3) . .
C75 C76 K 74.6(3) . .
C82 C81 C86 120.0 . .
C82 C81 K 76.3(4) . .
C86 C81 K 76.1(4) . .
C81 C82 C83 120.0 . .
C81 C82 K 79.8(5) . .
C83 C82 K 74.1(5) . .
C82 C83 C84 120.0 . .
C82 C83 K 81.6(5) . .
C84 C83 K 75.5(4) . .
C85 C84 C83 120.0 . .
C85 C84 K 79.3(5) . .
C83 C84 K 79.6(4) . .
C86 C85 C84 120.0 . .
C86 C85 K 81.6(5) . .
C84 C85 K 75.7(5) . .
C85 C86 C81 120.0 . .
C85 C86 K 74.0(5) . .
C81 C86 K 80.0(4) . .
C82A C81A C86A 120.0 . .
C82A C81A K 77.8(5) . .
C86A C81A K 78.3(5) . .
C81A C82A C83A 120.0 . .
C81A C82A K 77.8(5) . .
C83A C82A K 78.2(5) . .
C82A C83A C84A 120.0 . .
C82A C83A K 77.4(5) . .
C84A C83A K 78.3(5) . .
C83A C84A C85A 120.0 . .
C83A C84A K 77.4(5) . .
C85A C84A K 77.9(5) . .
C86A C85A C84A 120.0 . .
C86A C85A K 77.4(5) . .
C84A C85A K 77.8(5) . .
C85A C86A C81A 120.0 . .
C85A C86A K 78.3(5) . .
C81A C86A K 77.4(5) . .

loop_
_geom_bond_atom_site_label_1
_geom_bond_atom_site_label_2
_geom_bond_distance
_geom_bond_site_symmetry_2
K C11 3.000(4) .
K C84 3.192(16) .
K C74 3.197(5) .
K C41 3.228(4) 1_565
K C73 3.231(5) .
K C85 3.236(15) .
K C83 3.243(14) .
K C75 3.271(5) .
K C82A 3.284(14) .
K C81A 3.285(12) .
K C83A 3.295(15) .
K C86A 3.297(15) .
Y N1 2.222(3) .
Y N3A 2.262(5) .
Y N3 2.288(4) .
Y N2 2.291(3) .
Y C11 2.449(4) .
Y Si1 2.9581(16) .
Y Si5A 3.075(4) .
Y Si5 3.338(2) .
Y Si4 3.4033(17) .
N1 Si2 1.696(3) .
N1 Si1 1.721(3) .
N2 Si4 1.697(3) .
N2 Si3 1.712(3) .
N3 Si6 1.720(3) .
N3 Si5 1.722(3) .
N3A Si5A 1.700(4) .
N3A Si6A 1.700(4) .
Si1 C11 1.835(4) .
Si1 C13 1.886(4) .
Si1 C12 1.889(4) .
Si2 C22 1.865(5) .
Si2 C21 1.868(4) .
Si2 C23 1.874(5) .
Si3 C31 1.856(5) .
Si3 C32 1.870(4) .
Si3 C33 1.870(5) .
Si4 C41 1.878(4) .
Si4 C42 1.878(4) .
Si4 C43 1.881(4) .
Si5 C52 1.877(4) .
Si5 C53 1.879(4) .
Si5 C51 1.885(4) .
Si6 C63 1.877(6) .
Si6 C61 1.879(5) .
Si6 C62 1.883(6) .
Si5A C53A 1.889(9) .
Si5A C52A 1.889(9) .
Si5A C51A 1.889(9) .
Si6A C63A 1.855(11) .
Si6A C62A 1.854(10) .
Si6A C61A 1.855(11) .
C71 C76 1.347(8) .
C71 C72 1.386(8) .
C72 C73 1.370(8) .
C73 C74 1.368(8) .
C74 C75 1.353(8) .
C75 C76 1.348(8) .
C81 C82 1.3900 .
C81 C86 1.3900 .
C82 C83 1.3900 .
C83 C84 1.3900 .
C84 C85 1.3900 .
C85 C86 1.3900 .
C81A C82A 1.3900 .
C81A C86A 1.3900 .
C82A C83A 1.3900 .
C83A C84A 1.3900 .
C84A C85A 1.3900 .
C85A C86A 1.3900 .
